data_1550633
loop_
_publ_author_name
'Zhou, Hui'
'Zhang, Rui'
'zhang, hui'
'Mu, Sen'
'Lu, Xiaobing'

_publ_section_title
;
 Organocatalytic Cycloaddition of Carbonyl Sulfide with Propargylic
 Alcohols to 1,3-Oxathiolan-2-ones
;
_journal_name_full 'Catalysis Science &amp; Technology'
_journal_paper_doi 10.1039/C9CY00062C
_journal_year 2019
_chemical_formula_sum 'C12 H12 O2 S'
_chemical_formula_weight 220.28
_chemical_name_systematic
; 
 ? 
;
_space_group_IT_number 61
_symmetry_cell_setting orthorhombic
_symmetry_space_group_name_Hall '-P 2ac 2ab'
_symmetry_space_group_name_H-M 'P b c a'
_atom_sites_solution_hydrogens geom
_atom_sites_solution_primary direct
_atom_sites_solution_secondary difmap
_audit_creation_method SHELXL-97
_audit_update_record
;
2016-11-03 deposited with the CCDC.    2019-02-22 downloaded from the CCDC.
;
_cell_angle_alpha 90.00
_cell_angle_beta 90.00
_cell_angle_gamma 90.00
_cell_formula_units_Z 8
_cell_length_a 16.151(15)
_cell_length_b 7.314(7)
_cell_length_c 19.036(19)
_cell_measurement_reflns_used 1278
_cell_measurement_temperature 296(2)
_cell_measurement_theta_max 21.07
_cell_measurement_theta_min 2.48
_cell_volume 2249(4)
_computing_cell_refinement 'Bruker SAINT'
_computing_data_collection 'Bruker APEX2'
_computing_data_reduction 'Bruker SAINT'
_computing_molecular_graphics 'Bruker SHELXTL'
_computing_publication_material 'Bruker SHELXTL'
_computing_structure_refinement 'SHELXL-97 (Sheldrick, 2008)'
_computing_structure_solution 'SHELXS-97 (Sheldrick 2008)'
_diffrn_ambient_temperature 296(2)
_diffrn_measured_fraction_theta_full 0.975
_diffrn_measured_fraction_theta_max 0.972
_diffrn_measurement_device_type 'Bruker APEX-II CCD'
_diffrn_measurement_method '\f and \w scans'
_diffrn_radiation_monochromator graphite
_diffrn_radiation_source 'fine-focus sealed tube'
_diffrn_radiation_type MoK\a
_diffrn_radiation_wavelength 0.71073
_diffrn_reflns_av_R_equivalents 0.0790
_diffrn_reflns_av_sigmaI/netI 0.0535
_diffrn_reflns_limit_h_max 21
_diffrn_reflns_limit_h_min -21
_diffrn_reflns_limit_k_max 4
_diffrn_reflns_limit_k_min -9
_diffrn_reflns_limit_l_max 24
_diffrn_reflns_limit_l_min -25
_diffrn_reflns_number 13307
_diffrn_reflns_theta_full 26.00
_diffrn_reflns_theta_max 28.02
_diffrn_reflns_theta_min 2.52
_diffrn_standards_number 0
_exptl_absorpt_coefficient_mu 0.264
_exptl_absorpt_correction_T_max 0.9540
_exptl_absorpt_correction_T_min 0.9369
_exptl_absorpt_correction_type multi-scan
_exptl_absorpt_process_details sadabs
_exptl_crystal_colour colorless
_exptl_crystal_density_diffrn 1.301
_exptl_crystal_density_method 'not measured'
_exptl_crystal_description block
_exptl_crystal_F_000 928
_exptl_crystal_size_max 0.25
_exptl_crystal_size_mid 0.21
_exptl_crystal_size_min 0.18
_refine_diff_density_max 0.352
_refine_diff_density_min -1.050
_refine_diff_density_rms 0.101
_refine_ls_extinction_method none
_refine_ls_goodness_of_fit_ref 1.048
_refine_ls_hydrogen_treatment constr
_refine_ls_matrix_type full
_refine_ls_number_parameters 138
_refine_ls_number_reflns 2645
_refine_ls_number_restraints 0
_refine_ls_restrained_S_all 1.048
_refine_ls_R_factor_all 0.1591
_refine_ls_R_factor_gt 0.0847
_refine_ls_shift/su_max 0.000
_refine_ls_shift/su_mean 0.000
_refine_ls_structure_factor_coef Fsqd
_refine_ls_weighting_details 'calc w=1/[\s^2^(Fo^2^)+(0.1775P)^2^+0.0000P] where P=(Fo^2^+2Fc^2^)/3'
_refine_ls_weighting_scheme calc
_refine_ls_wR_factor_gt 0.2319
_refine_ls_wR_factor_ref 0.3243
_reflns_number_gt 1139
_reflns_number_total 2645
_reflns_threshold_expression >2sigma(I)
_cod_data_source_file c9cy00062c2.cif
_cod_data_source_block 16sep26a
_cod_depositor_comments
;
The following automatic conversions were performed:

'_symmetry_cell_setting' value 'Orthorhombic' changed to
'orthorhombic' according to
/home/data/users/saulius/crontab/automatic-downloads/rss-feeds/RSC/lib/dictionaries/cif_core.dic
dictionary named 'cif_core.dic' version 2.4.2 from 2011-04-26.

Automatic conversion script
Id: cif_fix_values 4973 2017-02-22 13:04:09Z antanas 
;
_cod_original_sg_symbol_H-M Pbca
_cod_database_code 1550633

loop_
_symmetry_equiv_pos_as_xyz
'x, y, z'
'-x+1/2, -y, z+1/2'
'-x, y+1/2, -z+1/2'
'x+1/2, -y+1/2, -z'
'-x, -y, -z'
'x-1/2, y, -z-1/2'
'x, -y-1/2, z-1/2'
'-x-1/2, y-1/2, z'

loop_
_atom_site_label
_atom_site_type_symbol
_atom_site_fract_x
_atom_site_fract_y
_atom_site_fract_z
_atom_site_U_iso_or_equiv
_atom_site_adp_type
_atom_site_occupancy
_atom_site_symmetry_multiplicity
_atom_site_calc_flag
_atom_site_refinement_flags
S1 S 0.60260(9) 0.14691(18) 0.24059(7) 0.0752(6) Uani 1 1 d .
O1 O 0.61580(19) 0.1661(4) 0.10772(17) 0.0699(9) Uani 1 1 d .
O2 O 0.6071(2) -0.1135(5) 0.1480(2) 0.0835(11) Uani 1 1 d .
C1 C 0.5970(2) 0.4370(7) 0.3649(2) 0.0643(12) Uani 1 1 d .
H1 H 0.5657 0.3382 0.3493 0.077 Uiso 1 1 calc R
C2 C 0.6007(3) 0.4739(8) 0.4351(3) 0.0811(15) Uani 1 1 d .
H2 H 0.5719 0.4014 0.4669 0.097 Uiso 1 1 calc R
C3 C 0.6464(3) 0.6162(8) 0.4582(3) 0.0879(17) Uani 1 1 d .
H3 H 0.6496 0.6398 0.5061 0.105 Uiso 1 1 calc R
C4 C 0.6877(3) 0.7249(8) 0.4127(3) 0.0850(16) Uani 1 1 d .
H4 H 0.7192 0.8224 0.4292 0.102 Uiso 1 1 calc R
C5 C 0.6827(3) 0.6898(7) 0.3420(3) 0.0736(13) Uani 1 1 d .
H5 H 0.7097 0.7667 0.3106 0.088 Uiso 1 1 calc R
C6 C 0.6385(2) 0.5432(6) 0.3168(2) 0.0564(10) Uani 1 1 d .
C7 C 0.6347(2) 0.5128(7) 0.2422(2) 0.0585(11) Uani 1 1 d .
H7 H 0.6450 0.6156 0.2148 0.070 Uiso 1 1 calc R
C8 C 0.6189(2) 0.3620(5) 0.2065(2) 0.0497(9) Uani 1 1 d .
C9 C 0.6111(2) 0.3581(5) 0.1281(2) 0.0523(10) Uani 1 1 d .
C10 C 0.6811(3) 0.4473(7) 0.0907(3) 0.0785(14) Uani 1 1 d .
H10A H 0.7323 0.3941 0.1060 0.118 Uiso 1 1 calc R
H10B H 0.6812 0.5757 0.1011 0.118 Uiso 1 1 calc R
H10C H 0.6749 0.4296 0.0411 0.118 Uiso 1 1 calc R
C11 C 0.5288(3) 0.4245(7) 0.1041(2) 0.0764(14) Uani 1 1 d .
H11A H 0.5246 0.4105 0.0541 0.115 Uiso 1 1 calc R
H11B H 0.5228 0.5513 0.1161 0.115 Uiso 1 1 calc R
H11C H 0.4860 0.3548 0.1266 0.115 Uiso 1 1 calc R
C12 C 0.6083(2) 0.0506(7) 0.1585(3) 0.0632(11) Uani 1 1 d .

loop_
_atom_site_aniso_label
_atom_site_aniso_U_11
_atom_site_aniso_U_22
_atom_site_aniso_U_33
_atom_site_aniso_U_23
_atom_site_aniso_U_13
_atom_site_aniso_U_12
S1 0.1026(11) 0.0682(10) 0.0547(8) 0.0090(5) 0.0019(6) -0.0116(6)
O1 0.095(2) 0.062(2) 0.0520(17) 0.0014(14) 0.0062(14) 0.0035(15)
O2 0.101(3) 0.064(2) 0.086(3) 0.0005(19) 0.0034(18) 0.0034(17)
C1 0.070(3) 0.071(3) 0.051(2) -0.001(2) -0.0004(19) -0.003(2)
C2 0.082(3) 0.108(5) 0.053(3) 0.003(3) 0.000(2) 0.006(3)
C3 0.080(3) 0.123(5) 0.061(3) -0.018(3) -0.015(2) 0.011(3)
C4 0.068(3) 0.104(4) 0.083(4) -0.032(3) -0.011(2) -0.007(3)
C5 0.069(3) 0.082(3) 0.070(3) -0.015(2) 0.005(2) -0.004(2)
C6 0.053(2) 0.062(3) 0.054(2) -0.0066(19) -0.0018(16) 0.0021(19)
C7 0.064(2) 0.062(3) 0.050(2) 0.0045(19) 0.0030(17) -0.002(2)
C8 0.0486(18) 0.055(2) 0.046(2) 0.0005(18) 0.0023(15) -0.0007(16)
C9 0.061(2) 0.048(2) 0.047(2) -0.0019(17) 0.0046(16) 0.0014(17)
C10 0.085(3) 0.088(4) 0.062(3) 0.003(3) 0.020(2) -0.007(3)
C11 0.079(3) 0.090(4) 0.060(3) -0.004(2) -0.012(2) 0.014(3)
C12 0.065(2) 0.056(3) 0.069(3) -0.003(2) 0.000(2) 0.002(2)

loop_
_atom_type_symbol
_atom_type_description
_atom_type_scat_dispersion_real
_atom_type_scat_dispersion_imag
_atom_type_scat_source
C C 0.0033 0.0016 'International Tables Vol C Tables 4.2.6.8 and 6.1.1.4'
H H 0.0000 0.0000 'International Tables Vol C Tables 4.2.6.8 and 6.1.1.4'
O O 0.0106 0.0060 'International Tables Vol C Tables 4.2.6.8 and 6.1.1.4'
S S 0.1246 0.1234 'International Tables Vol C Tables 4.2.6.8 and 6.1.1.4'

loop_
_geom_angle_atom_site_label_1
_geom_angle_atom_site_label_2
_geom_angle_atom_site_label_3
_geom_angle
C12 S1 C8 91.3(2)
C12 O1 C9 115.3(4)
C2 C1 C6 121.3(5)
C2 C1 H1 119.4
C6 C1 H1 119.4
C3 C2 C1 119.7(5)
C3 C2 H2 120.2
C1 C2 H2 120.2
C2 C3 C4 121.1(5)
C2 C3 H3 119.5
C4 C3 H3 119.5
C3 C4 C5 119.2(5)
C3 C4 H4 120.4
C5 C4 H4 120.4
C4 C5 C6 121.3(5)
C4 C5 H5 119.4
C6 C5 H5 119.4
C5 C6 C1 117.5(4)
C5 C6 C7 119.2(4)
C1 C6 C7 123.3(4)
C8 C7 C6 130.2(4)
C8 C7 H7 114.9
C6 C7 H7 114.9
C7 C8 C9 123.0(4)
C7 C8 S1 126.8(3)
C9 C8 S1 110.2(3)
O1 C9 C10 104.9(3)
O1 C9 C11 106.2(3)
C10 C9 C11 112.9(4)
O1 C9 C8 106.2(3)
C10 C9 C8 113.9(3)
C11 C9 C8 112.0(3)
C9 C10 H10A 109.5
C9 C10 H10B 109.5
H10A C10 H10B 109.5
C9 C10 H10C 109.5
H10A C10 H10C 109.5
H10B C10 H10C 109.5
C9 C11 H11A 109.5
C9 C11 H11B 109.5
H11A C11 H11B 109.5
C9 C11 H11C 109.5
H11A C11 H11C 109.5
H11B C11 H11C 109.5
O2 C12 O1 121.7(5)
O2 C12 S1 123.5(4)
O1 C12 S1 114.8(4)

loop_
_geom_bond_atom_site_label_1
_geom_bond_atom_site_label_2
_geom_bond_distance
S1 C12 1.717(5)
S1 C8 1.722(4)
O1 C12 1.289(6)
O1 C9 1.458(5)
O2 C12 1.217(5)
C1 C2 1.364(7)
C1 C6 1.376(6)
C1 H1 0.9300
C2 C3 1.350(7)
C2 H2 0.9300
C3 C4 1.351(8)
C3 H3 0.9300
C4 C5 1.373(7)
C4 H4 0.9300
C5 C6 1.374(6)
C5 H5 0.9300
C6 C7 1.439(6)
C7 C8 1.321(6)
C7 H7 0.9300
C8 C9 1.499(6)
C9 C10 1.485(6)
C9 C11 1.487(6)
C10 H10A 0.9600
C10 H10B 0.9600
C10 H10C 0.9600
C11 H11A 0.9600
C11 H11B 0.9600
C11 H11C 0.9600

loop_
_geom_torsion_atom_site_label_1
_geom_torsion_atom_site_label_2
_geom_torsion_atom_site_label_3
_geom_torsion_atom_site_label_4
_geom_torsion
C6 C1 C2 C3 -0.5(7)
C1 C2 C3 C4 1.0(8)
C2 C3 C4 C5 0.2(8)
C3 C4 C5 C6 -2.0(8)
C4 C5 C6 C1 2.4(7)
C4 C5 C6 C7 179.6(4)
C2 C1 C6 C5 -1.2(7)
C2 C1 C6 C7 -178.2(4)
C5 C6 C7 C8 157.7(5)
C1 C6 C7 C8 -25.2(7)
C6 C7 C8 C9 175.2(4)
C6 C7 C8 S1 -3.6(7)
C12 S1 C8 C7 -169.3(4)
C12 S1 C8 C9 11.7(3)
C12 O1 C9 C10 134.1(4)
C12 O1 C9 C11 -106.1(4)
C12 O1 C9 C8 13.3(4)
C7 C8 C9 O1 165.3(3)
S1 C8 C9 O1 -15.7(4)
C7 C8 C9 C10 50.4(5)
S1 C8 C9 C10 -130.6(3)
C7 C8 C9 C11 -79.2(5)
S1 C8 C9 C11 99.8(4)
C9 O1 C12 O2 176.4(4)
C9 O1 C12 S1 -5.0(4)
C8 S1 C12 O2 174.2(4)
C8 S1 C12 O1 -4.3(3)
